data_2004544
loop_
_publ_author_name
'Fern\'andez-G, J. M.'
'Solorzano-Maldonado, K.'
'Panneerselvam, K.'
'Rodr\'iguez-Romero, A.'
'Soriano-Garc\'ia, M.'

_publ_section_title
Dimethyl(2-{[2,3-di(<i>p</i>-tolyl)-5-methyl-1-indenylidene](<i>p</i>-tolyl)methyl}-5-methoxyphenylmethyl)amine
_journal_issue 2
_journal_name_full 'Acta Crystallographica Section C'
_journal_page_first 460
_journal_page_last 462
_journal_paper_doi 10.1107/S0108270195010146
_journal_volume 52
_journal_year 1996
_chemical_formula_moiety 'C42 H41 N1 O1'
_chemical_formula_sum 'C42 H41 N O'
_chemical_formula_weight 575.76
_chemical_name_systematic
;
5-Methoxybenzemethanamine 2-[(2,3-di(p-tolyl)-5-methyl-1H-inden-1-ylidene)
(p-tolyl)-methyl]-N,N,-dimethyl.
;
_space_group_IT_number 2
_symmetry_cell_setting triclinic
_symmetry_space_group_name_Hall '-P 1'
_symmetry_space_group_name_H-M 'P -1'
_audit_creation_method SHELXL
_cell_angle_alpha 98.505(6)
_cell_angle_beta 105.878(8)
_cell_angle_gamma 106.988(6)
_cell_formula_units_Z 2
_cell_length_a 12.3228(13)
_cell_length_b 13.0782(6)
_cell_length_c 11.6694(12)
_cell_measurement_reflns_used 23
_cell_measurement_temperature 293(2)
_cell_measurement_theta_max 40
_cell_measurement_theta_min 35
_cell_volume 1676.1(3)
_computing_cell_refinement 'Rigaku AFC-5R software'
_computing_data_collection 'Rigaku AFC-5R software'
_computing_data_reduction 'Rigaku AFC-5R software'
_computing_molecular_graphics SHELXTL-Plus
_computing_publication_material 'SHELXL93 (Sheldrick, 1993)'
_computing_structure_refinement SHELXTL-Plus
_computing_structure_solution 'SHELXTL-Plus (Sheldrick, 1990)'
_diffrn_ambient_temperature 293(2)
_diffrn_measurement_device 'Rigaku AFC-5R'
_diffrn_measurement_method \w
_diffrn_radiation_monochromator graphite
_diffrn_radiation_source 'fine-focus sealed tube'
_diffrn_radiation_type CuK\a
_diffrn_radiation_wavelength 1.54178
_diffrn_reflns_av_R_equivalents 0.0234
_diffrn_reflns_av_sigmaI/netI 0.0271
_diffrn_reflns_limit_h_max 13
_diffrn_reflns_limit_h_min 0
_diffrn_reflns_limit_k_max 14
_diffrn_reflns_limit_k_min -14
_diffrn_reflns_limit_l_max 12
_diffrn_reflns_limit_l_min -13
_diffrn_reflns_number 5258
_diffrn_reflns_theta_max 60.12
_diffrn_reflns_theta_min 3.65
_diffrn_standards_decay_% 3
_diffrn_standards_interval_count 100
_diffrn_standards_interval_time 60
_diffrn_standards_number 2
_exptl_absorpt_coefficient_mu 0.511
_exptl_absorpt_correction_type none
_exptl_crystal_colour orange
_exptl_crystal_density_diffrn 1.141
_exptl_crystal_description chunk
_exptl_crystal_F_000 616
_exptl_crystal_size_max 0.40
_exptl_crystal_size_mid 0.35
_exptl_crystal_size_min 0.35
_refine_diff_density_max 0.686
_refine_diff_density_min -0.242
_refine_ls_extinction_method none
_refine_ls_goodness_of_fit_all 1.106
_refine_ls_goodness_of_fit_obs 1.058
_refine_ls_hydrogen_treatment 'H atoms refined isotropically'
_refine_ls_matrix_type fullcycle
_refine_ls_number_parameters 397
_refine_ls_number_reflns 4935
_refine_ls_number_restraints 0
_refine_ls_restrained_S_all 1.170
_refine_ls_restrained_S_obs 1.058
_refine_ls_R_factor_all 0.0902
_refine_ls_R_factor_obs 0.0652
_refine_ls_shift/esd_max -0.029
_refine_ls_shift/esd_mean 0.004
_refine_ls_structure_factor_coef Fsqd
_refine_ls_weighting_scheme
;
w = 1/[\s^2^(F~o~^2^) + (0.0817P)^2^ + 1.2987P]
where P = (F~o~^2^ + 2F~c~^2^)/3
;
_refine_ls_wR_factor_all 0.2186
_refine_ls_wR_factor_obs 0.1704
_reflns_number_observed 3754
_reflns_number_total 4987
_reflns_observed_criterion >2\s(I)
_cod_data_source_file sz1037.cif
_cod_data_source_block I
_cod_depositor_comments
;
The following automatic conversions were performed:

'_geom_bond_publ_flag' value 'Yes' changed to 'yes' according to
/home/saulius/struct/CIF-dictionaries/cif_core.dic dictionary named
'cif_core.dic' version 2.4.1 from 2010-06-29 (49
times).

'_geom_bond_publ_flag' value 'No' changed to 'no' according
to /home/saulius/struct/CIF-dictionaries/cif_core.dic dictionary
named 'cif_core.dic' version 2.4.1 from 2010-06-29 (41
time).

'_geom_angle_publ_flag' value 'Yes' changed to 'yes'
according to /home/saulius/struct/CIF-dictionaries/cif_core.dic
dictionary named 'cif_core.dic' version 2.4.1 from 2010-06-29 (71
time).

'_geom_angle_publ_flag' value 'No' changed to 'no' according
to /home/saulius/struct/CIF-dictionaries/cif_core.dic dictionary
named 'cif_core.dic' version 2.4.1 from 2010-06-29 (83
times).

'_geom_torsion_publ_flag' value 'No' changed to 'no'
according to /home/saulius/struct/CIF-dictionaries/cif_core.dic
dictionary named 'cif_core.dic' version 2.4.1 from 2010-06-29 (98
times).

Automatic conversion script
Id: cif_fix_values 1715 2011-07-08 13:25:40Z adriana 
;
_cod_original_formula_sum 'C42 H41 N1 O1'
_cod_database_code 2004544

loop_
_symmetry_equiv_pos_as_xyz
'x, y, z'
'-x, -y, -z'

loop_
_atom_site_aniso_label
_atom_site_aniso_U_11
_atom_site_aniso_U_22
_atom_site_aniso_U_33
_atom_site_aniso_U_12
_atom_site_aniso_U_13
_atom_site_aniso_U_23
O1 0.067(2) 0.103(2) 0.108(2) 0.0138(15) 0.050(2) 0.016(2)
N1 0.095(2) 0.062(2) 0.088(2) 0.012(2) 0.051(2) 0.006(2)
C1 0.056(2) 0.052(2) 0.053(2) 0.0200(14) 0.0191(14) 0.0126(14)
C2 0.056(2) 0.053(2) 0.048(2) 0.0213(14) 0.0179(14) 0.0137(14)
C3 0.060(2) 0.052(2) 0.048(2) 0.0210(15) 0.0155(14) 0.0120(14)
C4 0.061(2) 0.060(2) 0.052(2) 0.026(2) 0.016(2) 0.0117(15)
C5 0.074(2) 0.068(2) 0.060(2) 0.033(2) 0.013(2) 0.016(2)
C6 0.069(2) 0.078(2) 0.061(2) 0.032(2) 0.003(2) 0.004(2)
C7 0.056(2) 0.079(3) 0.074(2) 0.017(2) 0.001(2) 0.000(2)
C8 0.061(2) 0.061(2) 0.075(2) 0.016(2) 0.013(2) 0.008(2)
C9 0.058(2) 0.057(2) 0.055(2) 0.021(2) 0.014(2) 0.0084(15)
C10 0.061(2) 0.051(2) 0.052(2) 0.0188(15) 0.0218(15) 0.0116(14)
C11 0.059(2) 0.054(2) 0.066(2) 0.021(2) 0.027(2) 0.018(2)
C12 0.066(2) 0.056(2) 0.077(2) 0.016(2) 0.037(2) 0.014(2)
C13 0.069(2) 0.064(2) 0.083(2) 0.012(2) 0.038(2) 0.011(2)
C14 0.058(2) 0.081(3) 0.078(2) 0.023(2) 0.034(2) 0.024(2)
C15 0.069(2) 0.084(3) 0.078(2) 0.030(2) 0.038(2) 0.012(2)
C16 0.067(2) 0.066(2) 0.069(2) 0.026(2) 0.025(2) 0.011(2)
C17 0.059(2) 0.048(2) 0.054(2) 0.0188(14) 0.0191(15) 0.0118(14)
C18 0.076(2) 0.069(2) 0.067(2) 0.027(2) 0.028(2) 0.027(2)
C19 0.094(3) 0.091(3) 0.072(2) 0.040(2) 0.022(2) 0.041(2)
C20 0.074(2) 0.085(3) 0.077(2) 0.037(2) 0.015(2) 0.023(2)
C21 0.065(2) 0.065(2) 0.072(2) 0.029(2) 0.025(2) 0.014(2)
C22 0.068(2) 0.054(2) 0.055(2) 0.026(2) 0.022(2) 0.0157(15)
C23 0.056(2) 0.048(2) 0.051(2) 0.0198(14) 0.0152(14) 0.0145(13)
C24 0.063(2) 0.053(2) 0.054(2) 0.023(2) 0.021(2) 0.0140(14)
C25 0.079(2) 0.066(2) 0.050(2) 0.033(2) 0.016(2) 0.014(2)
C26 0.061(2) 0.069(2) 0.066(2) 0.029(2) 0.007(2) 0.013(2)
C27 0.052(2) 0.072(2) 0.079(2) 0.019(2) 0.020(2) 0.022(2)
C28 0.063(2) 0.066(2) 0.056(2) 0.023(2) 0.021(2) 0.023(2)
C29 0.057(2) 0.055(2) 0.052(2) 0.0237(15) 0.0175(14) 0.0178(14)
C30 0.089(3) 0.061(2) 0.053(2) 0.026(2) 0.024(2) 0.015(2)
C31 0.097(3) 0.071(2) 0.063(2) 0.034(2) 0.037(2) 0.032(2)
C32 0.089(3) 0.063(2) 0.076(2) 0.027(2) 0.039(2) 0.028(2)
C33 0.109(3) 0.058(2) 0.068(2) 0.017(2) 0.040(2) 0.011(2)
C34 0.089(3) 0.061(2) 0.055(2) 0.019(2) 0.033(2) 0.017(2)
C35 0.103(3) 0.064(2) 0.108(3) 0.007(2) 0.069(3) 0.005(2)
C36 0.190(6) 0.066(3) 0.149(5) 0.016(3) 0.111(5) -0.001(3)
C37 0.178(6) 0.165(6) 0.174(6) 0.099(5) 0.091(5) 0.067(5)
C38 0.065(2) 0.104(3) 0.119(4) 0.008(2) 0.042(2) 0.031(3)
C39 0.089(3) 0.116(4) 0.080(3) 0.049(3) -0.003(2) 0.017(3)
C40 0.162(5) 0.067(3) 0.113(4) 0.026(3) 0.068(4) 0.036(3)
C41 0.072(3) 0.109(3) 0.093(3) 0.034(2) -0.002(2) 0.016(3)
C42 0.097(4) 0.160(5) 0.128(4) 0.071(4) 0.019(3) 0.058(4)

loop_
_atom_site_label
_atom_site_occupancy
_atom_site_fract_x
_atom_site_fract_y
_atom_site_fract_z
_atom_site_U_iso_or_equiv
_atom_site_thermal_displace_type
_atom_site_calc_flag
_atom_site_refinement_flags
_atom_site_type_symbol
O1 1 -0.0414(2) -0.0419(2) 0.3312(3) 0.0932(9) Uani d . O
N1 1 0.2205(3) -0.1122(2) 0.0815(3) 0.0821(9) Uani d . N
C1 1 0.3758(3) 0.3272(2) 0.2352(3) 0.0532(7) Uani d . C
C2 1 0.4756(3) 0.4324(2) 0.2563(3) 0.0515(7) Uani d . C
C3 1 0.4330(3) 0.4959(2) 0.1860(3) 0.0536(7) Uani d . C
C4 1 0.3055(3) 0.4363(3) 0.1140(3) 0.0573(8) Uani d . C
C5 1 0.2274(3) 0.4661(3) 0.0269(3) 0.0675(9) Uani d . C
H5 1 0.2547(3) 0.5322(3) 0.0054(3) 0.069 Uiso calc R H
C6 1 0.1083(3) 0.3970(3) -0.0284(3) 0.0736(10) Uani d . C
C7 1 0.0705(3) 0.3013(3) 0.0087(4) 0.0780(11) Uani d . C
H7 1 -0.0100(3) 0.2559(3) -0.0262(4) 0.079 Uiso calc R H
C8 1 0.1478(3) 0.2697(3) 0.0963(3) 0.0704(9) Uani d . C
H8 1 0.1195(3) 0.2042(3) 0.1188(3) 0.071 Uiso calc R H
C9 1 0.2681(3) 0.3381(3) 0.1495(3) 0.0582(8) Uani d . C
C10 1 0.3793(3) 0.2353(2) 0.2763(3) 0.0546(7) Uani d . C
C11 1 0.2655(3) 0.1559(3) 0.2815(3) 0.0579(8) Uani d . C
C12 1 0.2087(3) 0.0477(3) 0.2103(3) 0.0652(9) Uani d . C
C13 1 0.1047(3) -0.0186(3) 0.2252(4) 0.0727(10) Uani d . C
H13 1 0.0656(3) -0.0903(3) 0.1763(4) 0.074 Uiso calc R H
C14 1 0.0587(3) 0.0196(3) 0.3104(3) 0.0696(9) Uani d . C
C15 1 0.1155(3) 0.1262(3) 0.3820(4) 0.0745(10) Uani d . C
H15 1 0.0857(3) 0.1527(3) 0.4406(4) 0.076 Uiso calc R H
C16 1 0.2168(3) 0.1933(3) 0.3663(3) 0.0672(9) Uani d . C
H16 1 0.2538(3) 0.2656(3) 0.4138(3) 0.068 Uiso calc R H
C17 1 0.4902(3) 0.2116(2) 0.3262(3) 0.0537(7) Uani d . C
C18 1 0.5035(3) 0.1591(3) 0.4217(3) 0.0681(9) Uani d . C
H18 1 0.4399(3) 0.1351(3) 0.4510(3) 0.068 Uiso calc R H
C19 1 0.6100(4) 0.1421(3) 0.4738(4) 0.0827(11) Uani d . C
H19 1 0.6170(4) 0.1077(3) 0.5384(4) 0.083 Uiso calc R H
C20 1 0.7054(4) 0.1748(3) 0.4322(4) 0.0784(10) Uani d . C
C21 1 0.6912(3) 0.2229(3) 0.3339(3) 0.0660(9) Uani d . C
H21 1 0.7541(3) 0.2442(3) 0.3030(3) 0.067 Uiso calc R H
C22 1 0.5850(3) 0.2398(3) 0.2807(3) 0.0575(8) Uani d . C
H22 1 0.5769(3) 0.2707(3) 0.2134(3) 0.058 Uiso calc R H
C23 1 0.5969(3) 0.4708(2) 0.3502(3) 0.0515(7) Uani d . C
C24 1 0.6127(3) 0.4577(2) 0.4689(3) 0.0555(8) Uani d . C
H24 1 0.5460(3) 0.4226(2) 0.4895(3) 0.057 Uiso calc R H
C25 1 0.7260(3) 0.4959(3) 0.5570(3) 0.0644(9) Uani d . C
H25 1 0.7339(3) 0.4862(3) 0.6359(3) 0.064 Uiso calc R H
C26 1 0.8275(3) 0.5483(3) 0.5304(3) 0.0674(9) Uani d . C
C27 1 0.8119(3) 0.5621(3) 0.4125(3) 0.0684(9) Uani d . C
H27 1 0.8788(3) 0.5979(3) 0.3925(3) 0.069 Uiso calc R H
C28 1 0.6989(3) 0.5238(3) 0.3238(3) 0.0607(8) Uani d . C
H28 1 0.6911(3) 0.5337(3) 0.2450(3) 0.061 Uiso calc R H
C29 1 0.4936(3) 0.6110(3) 0.1853(3) 0.0535(7) Uani d . C
C30 1 0.5042(3) 0.6395(3) 0.0781(3) 0.0675(9) Uani d . C
H30 1 0.4756(3) 0.5843(3) 0.0058(3) 0.069 Uiso calc R H
C31 1 0.5557(4) 0.7471(3) 0.0757(3) 0.0722(10) Uani d . C
H31 1 0.5639(4) 0.7630(3) 0.0028(3) 0.072 Uiso calc R H
C32 1 0.5953(4) 0.8313(3) 0.1788(4) 0.0722(10) Uani d . C
C33 1 0.5873(4) 0.8036(3) 0.2868(4) 0.0796(11) Uani d . C
H33 1 0.6161(4) 0.8590(3) 0.3589(4) 0.080 Uiso calc R H
C34 1 0.5375(3) 0.6957(3) 0.2894(3) 0.0682(9) Uani d . C
H34 1 0.5334(3) 0.6796(3) 0.3634(3) 0.069 Uiso calc R H
C35 1 0.2501(4) 0.0025(3) 0.1093(4) 0.0919(13) Uani d . C
H35A 1 0.2148(4) 0.0233(3) 0.0353(4) 0.096 Uiso calc R H
H35B 1 0.3369(4) 0.0369(3) 0.1337(4) 0.096 Uiso calc R H
C36 1 0.2393(6) -0.1609(4) -0.0239(5) 0.133(2) Uani d . C
H36A 1 0.2158(6) -0.2393(4) -0.0334(5) 0.130 Uiso calc R H
H36B 1 0.3229(6) -0.1310(4) -0.0152(5) 0.130 Uiso calc R H
H36C 1 0.1918(6) -0.1457(4) -0.0951(5) 0.130 Uiso calc R H
C37 1 0.3025(6) -0.1372(6) 0.1875(6) 0.153(2) Uani d . C
H37A 1 0.2854(6) -0.2153(6) 0.1725(6) 0.148 Uiso calc R H
H37B 1 0.2893(6) -0.1114(6) 0.2622(6) 0.148 Uiso calc R H
H37C 1 0.3849(6) -0.1005(6) 0.1952(6) 0.148 Uiso calc R H
C38 1 -0.0993(4) -0.1535(4) 0.2632(4) 0.0983(14) Uani d . C
H38A 1 -0.1678(4) -0.1871(4) 0.2863(4) 0.099 Uiso calc R H
H38B 1 -0.0440(4) -0.1924(4) 0.2803(4) 0.099 Uiso calc R H
H38C 1 -0.1253(4) -0.1566(4) 0.1769(4) 0.099 Uiso calc R H
C39 1 0.0236(4) 0.4259(4) -0.1286(4) 0.0992(14) Uani d . C
H39A 1 0.0657(4) 0.4951(4) -0.1417(4) 0.102 Uiso calc R H
H39B 1 -0.0432(4) 0.4317(4) -0.1043(4) 0.102 Uiso calc R H
H39C 1 -0.0055(4) 0.3692(4) -0.2034(4) 0.102 Uiso calc R H
C40 1 0.6478(5) 0.9489(3) 0.1752(5) 0.111(2) Uani d . C
H40A 1 0.6704(5) 0.9962(3) 0.2554(5) 0.115 Uiso calc R H
H40B 1 0.5891(5) 0.9674(3) 0.1174(5) 0.115 Uiso calc R H
H40C 1 0.7176(5) 0.9585(3) 0.1505(5) 0.115 Uiso calc R H
C41 1 0.9509(4) 0.5919(4) 0.6277(4) 0.0982(14) Uani d . C
H41A 1 1.0101(4) 0.6255(4) 0.5927(4) 0.102 Uiso calc R H
H41B 1 0.9684(4) 0.5322(4) 0.6581(4) 0.102 Uiso calc R H
H41C 1 0.9524(4) 0.6458(4) 0.6942(4) 0.102 Uiso calc R H
C42 1 0.8223(4) 0.1585(5) 0.4927(5) 0.124(2) Uani d . C
H42A 1 0.8788(4) 0.1859(5) 0.4521(5) 0.126 Uiso calc R H
H42B 1 0.8076(4) 0.0813(5) 0.4866(5) 0.126 Uiso calc R H
H42C 1 0.8548(4) 0.1979(5) 0.5777(5) 0.126 Uiso calc R H

loop_
_atom_type_symbol
_atom_type_description
_atom_type_scat_dispersion_real
_atom_type_scat_dispersion_imag
_atom_type_scat_source
C C 0.0181 0.0091 'International Tables Vol C Tables 4.2.6.8 and 6.1.1.4'
H H 0.0000 0.0000 'International Tables Vol C Tables 4.2.6.8 and 6.1.1.4'
N N 0.0311 0.0180 'International Tables Vol C Tables 4.2.6.8 and 6.1.1.4'
O O 0.0492 0.0322 'International Tables Vol C Tables 4.2.6.8 and 6.1.1.4'

loop_
_geom_angle_atom_site_label_1
_geom_angle_atom_site_label_2
_geom_angle_atom_site_label_3
_geom_angle
_geom_angle_publ_flag
C14 O1 C38 117.8(3) yes
C35 N1 C36 117.1(3) yes
C35 N1 C37 106.4(3) yes
C36 N1 C37 105.0(4) yes
C10 C1 C9 125.4(3) yes
C10 C1 C2 129.3(3) yes
C9 C1 C2 105.1(3) yes
C3 C2 C23 124.1(3) yes
C3 C2 C1 108.9(3) yes
C23 C2 C1 126.4(2) yes
C2 C3 C4 109.4(3) yes
C2 C3 C29 129.0(3) yes
C4 C3 C29 121.3(2) yes
C5 C4 C9 122.0(3) yes
C5 C4 C3 129.8(3) yes
C9 C4 C3 108.2(3) yes
C4 C5 C6 119.8(3) yes
C4 C5 H5 120.1(2) no
C6 C5 H5 120.1(2) no
C7 C6 C5 118.3(3) yes
C7 C6 C39 121.4(3) yes
C5 C6 C39 120.3(3) yes
C6 C7 C8 122.8(3) yes
C6 C7 H7 118.6(2) no
C8 C7 H7 118.6(2) no
C9 C8 C7 118.7(3) yes
C9 C8 H8 120.7(2) no
C7 C8 H8 120.7(2) no
C8 C9 C4 118.4(3) yes
C8 C9 C1 133.5(3) yes
C4 C9 C1 107.9(3) yes
C1 C10 C17 124.3(3) yes
C1 C10 C11 119.3(3) yes
C17 C10 C11 116.2(3) yes
C16 C11 C12 118.5(3) yes
C16 C11 C10 117.0(3) yes
C12 C11 C10 124.5(3) yes
C11 C12 C13 119.1(3) yes
C11 C12 C35 122.1(3) yes
C13 C12 C35 118.6(3) yes
C14 C13 C12 121.5(3) yes
C14 C13 H13 119.3(2) no
C12 C13 H13 119.3(2) no
O1 C14 C13 124.4(4) yes
O1 C14 C15 116.1(3) yes
C13 C14 C15 119.5(3) yes
C16 C15 C14 119.5(3) yes
C16 C15 H15 120.2(2) no
C14 C15 H15 120.2(2) no
C15 C16 C11 121.9(3) yes
C15 C16 H16 119.1(2) no
C11 C16 H16 119.1(2) no
C22 C17 C18 117.2(3) yes
C22 C17 C10 122.1(3) yes
C18 C17 C10 120.7(3) yes
C19 C18 C17 121.0(3) yes
C19 C18 H18 119.5(2) no
C17 C18 H18 119.5(2) no
C20 C19 C18 121.4(3) yes
C20 C19 H19 119.3(2) no
C18 C19 H19 119.3(2) no
C19 C20 C21 118.0(3) yes
C19 C20 C42 120.7(3) yes
C21 C20 C42 121.4(3) yes
C20 C21 C22 121.1(3) yes
C20 C21 H21 119.5(2) no
C22 C21 H21 119.5(2) no
C21 C22 C17 121.1(3) yes
C21 C22 H22 119.4(2) no
C17 C22 H22 119.4(2) no
C28 C23 C24 117.5(3) yes
C28 C23 C2 121.1(2) yes
C24 C23 C2 121.4(3) yes
C25 C24 C23 121.1(3) yes
C25 C24 H24 119.4(2) no
C23 C24 H24 119.4(2) no
C26 C25 C24 121.3(3) yes
C26 C25 H25 119.3(2) no
C24 C25 H25 119.3(2) no
C25 C26 C27 117.6(3) yes
C25 C26 C41 121.1(4) yes
C27 C26 C41 121.2(4) yes
C26 C27 C28 121.3(3) yes
C26 C27 H27 119.3(2) no
C28 C27 H27 119.3(2) no
C27 C28 C23 121.1(3) yes
C27 C28 H28 119.4(2) no
C23 C28 H28 119.4(2) no
C34 C29 C30 116.8(3) yes
C34 C29 C3 121.8(3) yes
C30 C29 C3 121.4(3) yes
C31 C30 C29 121.7(3) yes
C31 C30 H30 119.1(2) no
C29 C30 H30 119.1(2) no
C32 C31 C30 121.1(3) yes
C32 C31 H31 119.4(2) no
C30 C31 H31 119.4(2) no
C31 C32 C33 117.6(3) yes
C31 C32 C40 121.1(3) yes
C33 C32 C40 121.3(4) yes
C34 C33 C32 121.1(3) yes
C34 C33 H33 119.4(2) no
C32 C33 H33 119.4(2) no
C33 C34 C29 121.6(3) yes
C33 C34 H34 119.2(2) no
C29 C34 H34 119.2(2) no
N1 C35 C12 114.5(3) yes
N1 C35 H35A 108.6(2) no
C12 C35 H35A 108.6(2) no
N1 C35 H35B 108.6(2) no
C12 C35 H35B 108.6(2) no
H35A C35 H35B 107.6 no
N1 C36 H36A 109.5(2) no
N1 C36 H36B 109.5(2) no
H36A C36 H36B 109.5 no
N1 C36 H36C 109.5(3) no
H36A C36 H36C 109.5 no
H36B C36 H36C 109.5 no
N1 C37 H37A 109.5(3) no
N1 C37 H37B 109.5(2) no
H37A C37 H37B 109.5 no
N1 C37 H37C 109.5(3) no
H37A C37 H37C 109.5 no
H37B C37 H37C 109.5 no
O1 C38 H38A 109.5(2) no
O1 C38 H38B 109.5(2) no
H38A C38 H38B 109.5 no
O1 C38 H38C 109.5(2) no
H38A C38 H38C 109.5 no
H38B C38 H38C 109.5 no
C6 C39 H39A 109.5(2) no
C6 C39 H39B 109.5(2) no
H39A C39 H39B 109.5 no
C6 C39 H39C 109.5(2) no
H39A C39 H39C 109.5 no
H39B C39 H39C 109.5 no
C32 C40 H40A 109.5(2) no
C32 C40 H40B 109.5(3) no
H40A C40 H40B 109.5 no
C32 C40 H40C 109.5(3) no
H40A C40 H40C 109.5 no
H40B C40 H40C 109.5 no
C26 C41 H41A 109.5(2) no
C26 C41 H41B 109.5(2) no
H41A C41 H41B 109.5 no
C26 C41 H41C 109.5(2) no
H41A C41 H41C 109.5 no
H41B C41 H41C 109.5 no
C20 C42 H42A 109.5(2) no
C20 C42 H42B 109.5(2) no
H42A C42 H42B 109.5 no
C20 C42 H42C 109.5(2) no
H42A C42 H42C 109.5 no
H42B C42 H42C 109.5 no

loop_
_geom_bond_atom_site_label_1
_geom_bond_atom_site_label_2
_geom_bond_distance
_geom_bond_publ_flag
O1 C14 1.368(4) yes
O1 C38 1.418(4) yes
N1 C35 1.400(4) yes
N1 C36 1.408(5) yes
N1 C37 1.512(6) yes
C1 C10 1.367(4) yes
C1 C9 1.485(4) yes
C1 C2 1.486(4) yes
C2 C3 1.363(4) yes
C2 C23 1.480(3) yes
C3 C4 1.466(4) yes
C3 C29 1.474(3) yes
C4 C5 1.382(4) yes
C4 C9 1.397(5) yes
C5 C6 1.386(5) yes
C5 H5 0.93 no
C6 C7 1.379(5) yes
C6 C39 1.515(4) yes
C7 C8 1.395(5) yes
C7 H7 0.93 no
C8 C9 1.394(5) yes
C8 H8 0.93 no
C10 C17 1.472(4) yes
C10 C11 1.504(4) yes
C11 C16 1.390(5) yes
C11 C12 1.392(5) yes
C12 C13 1.393(5) yes
C12 C35 1.517(4) yes
C13 C14 1.374(5) yes
C13 H13 0.93 no
C14 C15 1.378(5) yes
C15 C16 1.376(5) yes
C15 H15 0.93 no
C16 H16 0.93 no
C17 C22 1.388(4) yes
C17 C18 1.389(4) yes
C18 C19 1.384(5) yes
C18 H18 0.93 no
C19 C20 1.371(6) yes
C19 H19 0.93 no
C20 C21 1.382(5) yes
C20 C42 1.513(4) yes
C21 C22 1.383(5) yes
C21 H21 0.93 no
C22 H22 0.93 no
C23 C28 1.386(4) yes
C23 C24 1.388(4) yes
C24 C25 1.382(5) yes
C24 H24 0.93 no
C25 C26 1.381(5) yes
C25 H25 0.93 no
C26 C27 1.382(5) yes
C26 C41 1.511(5) yes
C27 C28 1.383(5) yes
C27 H27 0.93 no
C28 H28 0.93 no
C29 C34 1.374(4) yes
C29 C30 1.386(4) yes
C30 C31 1.372(5) yes
C30 H30 0.93 no
C31 C32 1.369(5) yes
C31 H31 0.93 no
C32 C33 1.382(5) yes
C32 C40 1.496(5) yes
C33 C34 1.373(5) yes
C33 H33 0.93 no
C34 H34 0.93 no
C35 H35A 0.97 no
C35 H35B 0.97 no
C36 H36A 0.96 no
C36 H36B 0.96 no
C36 H36C 0.96 no
C37 H37A 0.96 no
C37 H37B 0.96 no
C37 H37C 0.96 no
C38 H38A 0.96 no
C38 H38B 0.96 no
C38 H38C 0.96 no
C39 H39A 0.96 no
C39 H39B 0.96 no
C39 H39C 0.96 no
C40 H40A 0.96 no
C40 H40B 0.96 no
C40 H40C 0.96 no
C41 H41A 0.96 no
C41 H41B 0.96 no
C41 H41C 0.96 no
C42 H42A 0.96 no
C42 H42B 0.96 no
C42 H42C 0.96 no

loop_
_geom_torsion_atom_site_label_1
_geom_torsion_atom_site_label_2
_geom_torsion_atom_site_label_3
_geom_torsion_atom_site_label_4
_geom_torsion
_geom_torsion_publ_flag
C10 C1 C2 C3 172.9(3) no
C9 C1 C2 C3 -2.9(3) no
C10 C1 C2 C23 -15.1(5) no
C9 C1 C2 C23 169.1(2) no
C23 C2 C3 C4 -173.2(2) no
C1 C2 C3 C4 -1.0(3) no
C23 C2 C3 C29 0.4(5) no
C1 C2 C3 C29 172.6(3) no
C2 C3 C4 C5 -176.8(3) no
C29 C3 C4 C5 9.0(5) no
C2 C3 C4 C9 4.8(4) no
C29 C3 C4 C9 -169.4(2) no
C9 C4 C5 C6 -0.4(5) no
C3 C4 C5 C6 -178.6(3) no
C4 C5 C6 C7 1.9(5) no
C4 C5 C6 C39 -176.8(3) no
C5 C6 C7 C8 -2.1(6) no
C39 C6 C7 C8 176.7(3) no
C6 C7 C8 C9 0.6(6) no
C7 C8 C9 C4 1.0(5) no
C7 C8 C9 C1 -173.8(3) no
C5 C4 C9 C8 -1.1(5) no
C3 C4 C9 C8 177.4(3) no
C5 C4 C9 C1 175.0(3) no
C3 C4 C9 C1 -6.5(4) no
C10 C1 C9 C8 5.0(6) no
C2 C1 C9 C8 -179.0(4) no
C10 C1 C9 C4 -170.2(3) no
C2 C1 C9 C4 5.8(3) no
C9 C1 C10 C17 159.1(3) no
C2 C1 C10 C17 -16.0(5) no
C9 C1 C10 C11 -26.1(5) no
C2 C1 C10 C11 158.9(3) no
C1 C10 C11 C16 -67.4(4) no
C17 C10 C11 C16 107.9(3) no
C1 C10 C11 C12 114.8(4) no
C17 C10 C11 C12 -70.0(4) no
C16 C11 C12 C13 0.9(5) no
C10 C11 C12 C13 178.8(3) no
C16 C11 C12 C35 175.5(3) no
C10 C11 C12 C35 -6.6(5) no
C11 C12 C13 C14 -1.6(6) no
C35 C12 C13 C14 -176.4(3) no
C38 O1 C14 C13 2.2(5) no
C38 O1 C14 C15 -177.2(3) no
C12 C13 C14 O1 -178.6(4) no
C12 C13 C14 C15 0.8(6) no
O1 C14 C15 C16 -179.9(3) no
C13 C14 C15 C16 0.7(6) no
C14 C15 C16 C11 -1.3(6) no
C12 C11 C16 C15 0.5(5) no
C10 C11 C16 C15 -177.5(3) no
C1 C10 C17 C22 -35.6(5) no
C11 C10 C17 C22 149.4(3) no
C1 C10 C17 C18 144.6(3) no
C11 C10 C17 C18 -30.4(4) no
C22 C17 C18 C19 3.8(5) no
C10 C17 C18 C19 -176.3(3) no
C17 C18 C19 C20 -0.9(6) no
C18 C19 C20 C21 -1.7(6) no
C18 C19 C20 C42 178.2(3) no
C19 C20 C21 C22 1.4(6) no
C42 C20 C21 C22 -178.5(3) no
C20 C21 C22 C17 1.6(5) no
C18 C17 C22 C21 -4.2(5) no
C10 C17 C22 C21 176.0(3) no
C3 C2 C23 C28 -48.9(3) no
C1 C2 C23 C28 140.3(2) no
C3 C2 C23 C24 129.5(2) no
C1 C2 C23 C24 -41.3(3) no
C28 C23 C24 C25 -0.1(5) no
C2 C23 C24 C25 -178.6(2) no
C23 C24 C25 C26 -0.1(5) no
C24 C25 C26 C27 0.6(5) no
C24 C25 C26 C41 178.8(3) no
C25 C26 C27 C28 -0.8(5) no
C41 C26 C27 C28 -179.0(4) no
C26 C27 C28 C23 0.5(5) no
C24 C23 C28 C27 -0.1(5) no
C2 C23 C28 C27 178.4(3) no
C2 C3 C29 C34 -57.7(3) no
C4 C3 C29 C34 115.3(3) no
C2 C3 C29 C30 125.3(3) no
C4 C3 C29 C30 -61.7(3) no
C34 C29 C30 C31 -0.1(5) no
C3 C29 C30 C31 177.1(3) no
C29 C30 C31 C32 -2.3(6) no
C30 C31 C32 C33 3.4(6) no
C30 C31 C32 C40 -178.0(4) no
C31 C32 C33 C34 -2.2(6) no
C40 C32 C33 C34 179.1(4) no
C32 C33 C34 C29 0.0(6) no
C30 C29 C34 C33 1.2(5) no
C3 C29 C34 C33 -176.0(3) no
C36 N1 C35 C12 170.2(4) no
C37 N1 C35 C12 -72.8(4) no
C11 C12 C35 N1 155.2(3) no
C13 C12 C35 N1 -30.2(4) no

loop_
_cod_related_entry_id
_cod_related_entry_database
_cod_related_entry_code
1 ChemSpider 24728089
